data_4028195
loop_
_publ_author_name
'Xun Ji'
'Yu Zhou'
'Jinfang Wang'
'Linxiang Zhao'
'Hualiang Jiang'
'Hong Liu'

_publ_section_title
;
 Au(I)/Ag(I)-Catalyzed Cascade Approach for the Synthesis of
 Benzo[4,5]imidazo[1,2-c]pyrrolo[1,2-a]quinazolinones
;
_journal_name_full 'Journal of Organic Chemistry'
_journal_page_first 4312
_journal_page_last 4318
_journal_paper_doi 10.1021/jo400228g
_journal_volume 78
_journal_year 2013
_chemical_absolute_configuration unk
_chemical_formula_sum 'C18 H15 N3 O'
_chemical_formula_weight 289.33
_chemical_name_common meropenem
_chemical_name_systematic
;
 ?
;
_space_group_IT_number 19
_symmetry_cell_setting orthorhombic
_symmetry_space_group_name_Hall 'P 2ac 2ab'
_symmetry_space_group_name_H-M 'P 21 21 21'
_atom_sites_solution_hydrogens geom
_atom_sites_solution_primary direct
_atom_sites_solution_secondary difmap
_audit_creation_method SHELXL-97
_cell_angle_alpha 90.00
_cell_angle_beta 90.00
_cell_angle_gamma 90.00
_cell_formula_units_Z 4
_cell_length_a 6.55950(10)
_cell_length_b 13.8801(3)
_cell_length_c 15.4276(3)
_cell_measurement_reflns_used 6169
_cell_measurement_temperature 100(2)
_cell_measurement_theta_max 54.87
_cell_measurement_theta_min 4.50
_cell_volume 1404.63(5)
_computing_cell_refinement 'Bruker SAINT'
_computing_data_collection 'Bruker APEX2'
_computing_data_reduction 'Bruker SAINT'
_computing_molecular_graphics 'Bruker SHELXTL'
_computing_publication_material 'Bruker SHELXTL'
_computing_structure_refinement 'SHELXL-97 (Sheldrick, 2008)'
_computing_structure_solution 'SHELXS-97 (Sheldrick, 2008)'
_diffrn_ambient_temperature 100(2)
_diffrn_measured_fraction_theta_full 0.992
_diffrn_measured_fraction_theta_max 0.992
_diffrn_measurement_device_type 'Bruker APEX-II CCD'
_diffrn_radiation_monochromator graphite
_diffrn_radiation_source 'fine-focus sealed tube'
_diffrn_radiation_type MoK\a
_diffrn_radiation_wavelength 0.71073
_diffrn_reflns_av_R_equivalents 0.0185
_diffrn_reflns_av_sigmaI/netI 0.0276
_diffrn_reflns_limit_h_max 8
_diffrn_reflns_limit_h_min -5
_diffrn_reflns_limit_k_max 18
_diffrn_reflns_limit_k_min -17
_diffrn_reflns_limit_l_max 19
_diffrn_reflns_limit_l_min -16
_diffrn_reflns_number 7247
_diffrn_reflns_theta_full 27.49
_diffrn_reflns_theta_max 27.49
_diffrn_reflns_theta_min 1.97
_exptl_absorpt_coefficient_mu 0.088
_exptl_absorpt_correction_T_max 0.7456
_exptl_absorpt_correction_T_min 0.6526
_exptl_absorpt_correction_type multi-scan
_exptl_absorpt_process_details sadabs
_exptl_crystal_colour colorless
_exptl_crystal_density_diffrn 1.368
_exptl_crystal_description block
_exptl_crystal_F_000 608
_exptl_crystal_size_max 0.25
_exptl_crystal_size_mid 0.18
_exptl_crystal_size_min 0.18
_refine_diff_density_max 0.224
_refine_diff_density_min -0.192
_refine_diff_density_rms 0.039
_refine_ls_abs_structure_details 'Flack H D (1983), Acta Cryst. A39, 876-881'
_refine_ls_abs_structure_Flack -0.1(12)
_refine_ls_extinction_coef 0.0064(15)
_refine_ls_extinction_expression Fc^*^=kFc[1+0.001xFc^2^\l^3^/sin(2\q)]^-1/4^
_refine_ls_extinction_method SHELXL
_refine_ls_goodness_of_fit_ref 1.351
_refine_ls_hydrogen_treatment constr
_refine_ls_matrix_type full
_refine_ls_number_parameters 201
_refine_ls_number_reflns 3131
_refine_ls_number_restraints 0
_refine_ls_restrained_S_all 1.351
_refine_ls_R_factor_all 0.0379
_refine_ls_R_factor_gt 0.0335
_refine_ls_shift/su_max 0.001
_refine_ls_shift/su_mean 0.000
_refine_ls_structure_factor_coef Fsqd
_refine_ls_weighting_details 'calc w=1/[\s^2^(Fo^2^)+(0.0356P)^2^+0.0000P] where P=(Fo^2^+2Fc^2^)/3'
_refine_ls_weighting_scheme calc
_refine_ls_wR_factor_gt 0.0774
_refine_ls_wR_factor_ref 0.0793
_reflns_number_gt 2904
_reflns_number_total 3131
_reflns_threshold_expression >2sigma(I)
_cod_data_source_file jo400228g_si_001.cif
_cod_data_source_block H:\Report\20120134\20120134.CIF
_cod_database_code 4028195

loop_
_symmetry_equiv_pos_as_xyz
'x, y, z'
'x+1/2, -y+1/2, -z'
'-x, y+1/2, -z+1/2'
'-x+1/2, -y, z+1/2'

loop_
_atom_site_label
_atom_site_type_symbol
_atom_site_fract_x
_atom_site_fract_y
_atom_site_fract_z
_atom_site_U_iso_or_equiv
_atom_site_adp_type
_atom_site_occupancy
_atom_site_symmetry_multiplicity
_atom_site_calc_flag
_atom_site_refinement_flags
O1 O 0.66239(18) 0.77294(6) 0.77350(7) 0.0287(3) Uani 1 1 d .
N1 N 0.82926(18) 0.49557(7) 0.90944(7) 0.0162(2) Uani 1 1 d .
N2 N 0.78155(18) 0.47448(7) 1.05251(7) 0.0179(3) Uani 1 1 d .
N3 N 0.66645(18) 0.62049(7) 0.83212(7) 0.0169(3) Uani 1 1 d .
C1 C 0.1979(2) 0.69576(9) 0.95000(9) 0.0232(3) Uani 1 1 d .
H1 H 0.0871 0.7369 0.9434 0.028 Uiso 1 1 calc R
C2 C 0.3446(2) 0.69090(9) 0.88537(9) 0.0199(3) Uani 1 1 d .
H14 H 0.3320 0.7285 0.8357 0.024 Uiso 1 1 calc R
C3 C 0.5110(2) 0.62940(9) 0.89519(8) 0.0171(3) Uani 1 1 d .
C4 C 0.5309(2) 0.57438(9) 0.97122(8) 0.0161(3) Uani 1 1 d .
C5 C 0.7123(2) 0.51436(8) 0.98090(8) 0.0163(3) Uani 1 1 d .
C6 C 0.9841(2) 0.43483(9) 0.93627(8) 0.0165(3) Uani 1 1 d .
C7 C 1.1420(2) 0.38845(9) 0.89223(9) 0.0195(3) Uani 1 1 d .
H15 H 1.1582 0.3946 0.8326 0.023 Uiso 1 1 calc R
C8 C 1.2731(2) 0.33298(9) 0.94160(9) 0.0226(3) Uani 1 1 d .
H2 H 1.3798 0.3008 0.9145 0.027 Uiso 1 1 calc R
C9 C 1.2491(2) 0.32408(9) 1.03138(10) 0.0236(3) Uani 1 1 d .
H3 H 1.3418 0.2872 1.0627 0.028 Uiso 1 1 calc R
C10 C 0.9547(2) 0.42425(9) 1.02595(9) 0.0174(3) Uani 1 1 d .
C11 C 1.0908(2) 0.36901(9) 1.07450(9) 0.0204(3) Uani 1 1 d .
H4 H 1.0754 0.3626 1.1341 0.025 Uiso 1 1 calc R
C12 C 0.7342(2) 0.69251(9) 0.77774(9) 0.0199(3) Uani 1 1 d .
C13 C 0.9074(2) 0.65228(10) 0.72465(9) 0.0211(3) Uani 1 1 d .
H10 H 1.0217 0.6966 0.7240 0.025 Uiso 1 1 calc R
H11 H 0.8642 0.6406 0.6654 0.025 Uiso 1 1 calc R
C14 C 0.9665(2) 0.55796(10) 0.76896(9) 0.0197(3) Uani 1 1 d .
H9 H 1.0829 0.5673 0.8068 0.024 Uiso 1 1 calc R
H8 H 0.9999 0.5090 0.7264 0.024 Uiso 1 1 calc R
C15 C 0.7771(2) 0.52862(9) 0.82149(8) 0.0160(3) Uani 1 1 d .
C16 C 0.6457(2) 0.45323(9) 0.77625(9) 0.0206(3) Uani 1 1 d .
H6 H 0.5181 0.4470 0.8063 0.031 Uiso 1 1 calc R
H5 H 0.7152 0.3924 0.7765 0.031 Uiso 1 1 calc R
H7 H 0.6209 0.4728 0.7175 0.031 Uiso 1 1 calc R
C17 C 0.2144(2) 0.64000(9) 1.02431(9) 0.0227(3) Uani 1 1 d .
H13 H 0.1144 0.6431 1.0669 0.027 Uiso 1 1 calc R
C18 C 0.3813(2) 0.57952(9) 1.03460(9) 0.0200(3) Uani 1 1 d .
H12 H 0.3928 0.5422 1.0844 0.024 Uiso 1 1 calc R

loop_
_atom_site_aniso_label
_atom_site_aniso_U_11
_atom_site_aniso_U_22
_atom_site_aniso_U_33
_atom_site_aniso_U_23
_atom_site_aniso_U_13
_atom_site_aniso_U_12
O1 0.0405(7) 0.0207(5) 0.0250(6) 0.0051(4) 0.0050(5) 0.0029(5)
N1 0.0160(6) 0.0173(5) 0.0152(6) -0.0002(4) 0.0011(5) 0.0002(5)
N2 0.0209(6) 0.0166(5) 0.0162(6) 0.0013(4) 0.0013(5) -0.0005(5)
N3 0.0195(6) 0.0159(5) 0.0153(6) 0.0001(4) 0.0005(5) -0.0003(5)
C1 0.0203(8) 0.0194(6) 0.0300(8) -0.0070(6) -0.0026(7) 0.0021(6)
C2 0.0212(7) 0.0178(6) 0.0206(7) -0.0003(5) -0.0038(6) -0.0005(6)
C3 0.0192(8) 0.0149(6) 0.0173(7) -0.0037(5) -0.0006(6) -0.0032(6)
C4 0.0179(7) 0.0144(5) 0.0160(6) -0.0031(5) -0.0002(6) -0.0016(5)
C5 0.0182(7) 0.0154(6) 0.0154(6) -0.0029(5) 0.0023(6) -0.0037(5)
C6 0.0167(7) 0.0136(6) 0.0194(7) 0.0009(5) -0.0012(6) -0.0026(6)
C7 0.0215(8) 0.0185(6) 0.0186(7) -0.0012(5) 0.0019(6) -0.0010(6)
C8 0.0190(7) 0.0183(6) 0.0304(8) -0.0021(6) 0.0005(7) 0.0010(6)
C9 0.0231(8) 0.0181(6) 0.0296(8) 0.0022(6) -0.0077(7) 0.0004(6)
C10 0.0188(7) 0.0139(6) 0.0197(7) -0.0012(5) 0.0004(6) -0.0033(5)
C11 0.0240(8) 0.0186(6) 0.0187(7) 0.0019(5) -0.0039(6) -0.0033(6)
C12 0.0247(8) 0.0217(7) 0.0134(6) 0.0003(5) -0.0029(6) -0.0037(6)
C13 0.0241(8) 0.0235(7) 0.0157(7) 0.0012(6) 0.0005(6) -0.0055(6)
C14 0.0196(7) 0.0235(7) 0.0160(6) -0.0012(5) 0.0031(6) -0.0022(6)
C15 0.0173(7) 0.0176(6) 0.0131(6) -0.0002(5) -0.0001(6) 0.0014(5)
C16 0.0232(8) 0.0207(6) 0.0180(7) -0.0014(5) -0.0013(6) -0.0040(6)
C17 0.0205(8) 0.0222(7) 0.0255(7) -0.0084(6) 0.0065(7) -0.0021(6)
C18 0.0221(8) 0.0197(6) 0.0180(7) -0.0031(6) 0.0019(6) -0.0038(6)

loop_
_atom_type_symbol
_atom_type_description
_atom_type_scat_dispersion_real
_atom_type_scat_dispersion_imag
_atom_type_scat_source
C C 0.0033 0.0016 'International Tables Vol C Tables 4.2.6.8 and 6.1.1.4'
H H 0.0000 0.0000 'International Tables Vol C Tables 4.2.6.8 and 6.1.1.4'
N N 0.0061 0.0033 'International Tables Vol C Tables 4.2.6.8 and 6.1.1.4'
O O 0.0106 0.0060 'International Tables Vol C Tables 4.2.6.8 and 6.1.1.4'

loop_
_geom_angle_atom_site_label_1
_geom_angle_atom_site_label_2
_geom_angle_atom_site_label_3
_geom_angle
C5 N1 C6 106.67(10)
C5 N1 C15 123.56(11)
C6 N1 C15 129.50(11)
C5 N2 C10 104.18(11)
C12 N3 C3 125.98(10)
C12 N3 C15 113.58(11)
C3 N3 C15 120.42(10)
C17 C1 C2 120.82(13)
C17 C1 H1 119.6
C2 C1 H1 119.6
C1 C2 C3 119.67(12)
C1 C2 H14 120.2
C3 C2 H14 120.2
C2 C3 C4 119.73(13)
C2 C3 N3 122.90(11)
C4 C3 N3 117.36(12)
C18 C4 C3 119.65(13)
C18 C4 C5 122.25(12)
C3 C4 C5 118.09(12)
N2 C5 N1 113.72(11)
N2 C5 C4 127.38(12)
N1 C5 C4 118.90(11)
N1 C6 C7 132.86(12)
N1 C6 C10 104.94(12)
C7 C6 C10 122.20(13)
C8 C7 C6 116.75(13)
C8 C7 H15 121.6
C6 C7 H15 121.6
C7 C8 C9 121.63(14)
C7 C8 H2 119.2
C9 C8 H2 119.2
C11 C9 C8 121.39(13)
C11 C9 H3 119.3
C8 C9 H3 119.3
N2 C10 C11 129.67(12)
N2 C10 C6 110.42(12)
C11 C10 C6 119.92(13)
C9 C11 C10 118.06(13)
C9 C11 H4 121.0
C10 C11 H4 121.0
O1 C12 N3 125.08(13)
O1 C12 C13 127.15(13)
N3 C12 C13 107.76(11)
C12 C13 C14 105.38(11)
C12 C13 H10 110.7
C14 C13 H10 110.7
C12 C13 H11 110.7
C14 C13 H11 110.7
H10 C13 H11 108.8
C13 C14 C15 104.97(11)
C13 C14 H9 110.8
C15 C14 H9 110.8
C13 C14 H8 110.8
C15 C14 H8 110.8
H9 C14 H8 108.8
N1 C15 N3 106.31(10)
N1 C15 C16 109.83(10)
N3 C15 C16 111.43(11)
N1 C15 C14 112.37(11)
N3 C15 C14 103.12(10)
C16 C15 C14 113.40(11)
C15 C16 H6 109.5
C15 C16 H5 109.5
H6 C16 H5 109.5
C15 C16 H7 109.5
H6 C16 H7 109.5
H5 C16 H7 109.5
C1 C17 C18 119.58(13)
C1 C17 H13 120.2
C18 C17 H13 120.2
C4 C18 C17 120.54(13)
C4 C18 H12 119.7
C17 C18 H12 119.7

loop_
_geom_bond_atom_site_label_1
_geom_bond_atom_site_label_2
_geom_bond_distance
O1 C12 1.2135(15)
N1 C5 1.3684(17)
N1 C6 1.3832(17)
N1 C15 1.4726(17)
N2 C5 1.3165(17)
N2 C10 1.3944(18)
N3 C12 1.3786(16)
N3 C3 1.4146(17)
N3 C15 1.4765(15)
C1 C17 1.387(2)
C1 C2 1.388(2)
C1 H1 0.9300
C2 C3 1.3940(19)
C2 H14 0.9300
C3 C4 1.4057(18)
C4 C18 1.387(2)
C4 C5 1.4600(19)
C6 C7 1.3960(19)
C6 C10 1.4046(19)
C7 C8 1.3829(19)
C7 H15 0.9300
C8 C9 1.399(2)
C8 H2 0.9300
C9 C11 1.382(2)
C9 H3 0.9300
C10 C11 1.3948(19)
C11 H4 0.9300
C12 C13 1.508(2)
C13 C14 1.5269(19)
C13 H10 0.9700
C13 H11 0.9700
C14 C15 1.5377(18)
C14 H9 0.9700
C14 H8 0.9700
C15 C16 1.5250(18)
C16 H6 0.9600
C16 H5 0.9600
C16 H7 0.9600
C17 C18 1.388(2)
C17 H13 0.9300
C18 H12 0.9300

loop_
_geom_torsion_atom_site_label_1
_geom_torsion_atom_site_label_2
_geom_torsion_atom_site_label_3
_geom_torsion_atom_site_label_4
_geom_torsion
C17 C1 C2 C3 -0.13(19)
C1 C2 C3 C4 -1.30(19)
C1 C2 C3 N3 179.94(12)
C12 N3 C3 C2 31.92(19)
C15 N3 C3 C2 -149.96(12)
C12 N3 C3 C4 -146.86(13)
C15 N3 C3 C4 31.25(17)
C2 C3 C4 C18 2.02(18)
N3 C3 C4 C18 -179.15(11)
C2 C3 C4 C5 -177.09(11)
N3 C3 C4 C5 1.73(17)
C10 N2 C5 N1 -1.17(15)
C10 N2 C5 C4 179.10(12)
C6 N1 C5 N2 2.57(15)
C15 N1 C5 N2 177.06(11)
C6 N1 C5 C4 -177.67(11)
C15 N1 C5 C4 -3.18(18)
C18 C4 C5 N2 -14.8(2)
C3 C4 C5 N2 164.25(13)
C18 C4 C5 N1 165.43(12)
C3 C4 C5 N1 -15.48(17)
C5 N1 C6 C7 176.60(14)
C15 N1 C6 C7 2.6(2)
C5 N1 C6 C10 -2.74(13)
C15 N1 C6 C10 -176.79(12)
N1 C6 C7 C8 179.09(13)
C10 C6 C7 C8 -1.65(19)
C6 C7 C8 C9 -0.27(19)
C7 C8 C9 C11 1.2(2)
C5 N2 C10 C11 179.44(14)
C5 N2 C10 C6 -0.68(14)
N1 C6 C10 N2 2.18(14)
C7 C6 C10 N2 -177.26(11)
N1 C6 C10 C11 -177.93(12)
C7 C6 C10 C11 2.6(2)
C8 C9 C11 C10 -0.3(2)
N2 C10 C11 C9 178.28(12)
C6 C10 C11 C9 -1.59(19)
C3 N3 C12 O1 -3.9(2)
C15 N3 C12 O1 177.92(13)
C3 N3 C12 C13 177.29(12)
C15 N3 C12 C13 -0.94(15)
O1 C12 C13 C14 167.82(14)
N3 C12 C13 C14 -13.35(15)
C12 C13 C14 C15 21.73(14)
C5 N1 C15 N3 31.05(16)
C6 N1 C15 N3 -155.80(12)
C5 N1 C15 C16 -89.63(14)
C6 N1 C15 C16 83.52(16)
C5 N1 C15 C14 143.15(12)
C6 N1 C15 C14 -43.70(17)
C12 N3 C15 N1 132.96(11)
C3 N3 C15 N1 -45.38(15)
C12 N3 C15 C16 -107.41(12)
C3 N3 C15 C16 74.26(14)
C12 N3 C15 C14 14.58(14)
C3 N3 C15 C14 -163.76(11)
C13 C14 C15 N1 -135.78(11)
C13 C14 C15 N3 -21.72(13)
C13 C14 C15 C16 98.92(13)
C2 C1 C17 C18 0.8(2)
C3 C4 C18 C17 -1.32(19)
C5 C4 C18 C17 177.75(12)
C1 C17 C18 C4 -0.1(2)
